data_7047501
loop_
_publ_author_name
'Dhara, Debabrata'
'Vijayakanth, Thangavel'
'Nayak, Mithilesh Kumar'
'Kalita, Pankaj'
'Boomishankar, Ramamoorthy'
'Yildiz, Cem Burak'
'Chandrasekhar, Vadapalli'
'Jana, Anukul'

_publ_section_title
;
 Contrasting reactivity of (boryl)(aryl)lithium-amide with electrophiles:
 N- vs. p-aryl-C-nucleophilic substitution.
;
_journal_issue 41
_journal_name_full 'Dalton transactions (Cambridge, England : 2003)'
_journal_page_first 14411
_journal_page_last 14415
_journal_paper_doi 10.1039/c8dt03201g
_journal_volume 47
_journal_year 2018
_chemical_formula_moiety 'C30 H40 B N'
_chemical_formula_sum 'C30 H40 B N'
_chemical_formula_weight 425.44
_space_group_crystal_system monoclinic
_space_group_IT_number 14
_space_group_name_Hall '-P 2ybc'
_space_group_name_H-M_alt 'P 1 21/c 1'
_symmetry_space_group_name_Hall '-P 2ybc'
_symmetry_space_group_name_H-M 'P 1 21/c 1'
_atom_sites_solution_hydrogens geom
_atom_sites_solution_primary dual
_audit_creation_date 2018-05-16
_audit_creation_method
;
Olex2 1.2-alpha
(compiled 2018.04.26 svn.r3504 for OlexSys, GUI svn.r5492)
;
_audit_update_record
;
2018-06-04 deposited with the CCDC.
2018-09-10 downloaded from the CCDC.
;
_cell_angle_alpha 90
_cell_angle_beta 91.660(16)
_cell_angle_gamma 90
_cell_formula_units_Z 4
_cell_length_a 8.626(8)
_cell_length_b 21.45(2)
_cell_length_c 13.699(14)
_cell_measurement_reflns_used 5516
_cell_measurement_temperature 100(2)
_cell_measurement_theta_max 27.30
_cell_measurement_theta_min 2.96
_cell_volume 2534(4)
_computing_cell_refinement 'SAINT v8.37A (Bruker, 2015)'
_computing_data_collection 'Bruker APEX2'
_computing_data_reduction 'SAINT v8.37A (Bruker, 2015)'
_computing_molecular_graphics 'Olex2 (Dolomanov et al., 2009)'
_computing_publication_material 'Olex2 (Dolomanov et al., 2009)'
_computing_structure_refinement 'ShelXL (Sheldrick, 2015)'
_computing_structure_solution 'ShelXT (Sheldrick, 2015)'
_diffrn_ambient_temperature 100.15
_diffrn_detector 'Bruker APEX2 area detector'
_diffrn_detector_area_resol_mean 7.9
_diffrn_detector_type 'CCD area detector'
_diffrn_measured_fraction_theta_full 0.993
_diffrn_measured_fraction_theta_max 0.990
_diffrn_measurement_device 'three-circle diffractometer'
_diffrn_measurement_device_type 'Bruker SMART APEX2 area detector'
_diffrn_measurement_method '\f and \w scans'
_diffrn_radiation_monochromator 'mirror optics'
_diffrn_radiation_probe x-ray
_diffrn_radiation_type MoK\a
_diffrn_radiation_wavelength 0.71073
_diffrn_reflns_av_R_equivalents 0.0697
_diffrn_reflns_av_unetI/netI 0.0623
_diffrn_reflns_Laue_measured_fraction_full 0.993
_diffrn_reflns_Laue_measured_fraction_max 0.990
_diffrn_reflns_limit_h_max 11
_diffrn_reflns_limit_h_min -5
_diffrn_reflns_limit_k_max 26
_diffrn_reflns_limit_k_min -27
_diffrn_reflns_limit_l_max 17
_diffrn_reflns_limit_l_min -17
_diffrn_reflns_number 23780
_diffrn_reflns_point_group_measured_fraction_full 0.993
_diffrn_reflns_point_group_measured_fraction_max 0.990
_diffrn_reflns_theta_full 25.242
_diffrn_reflns_theta_max 27.622
_diffrn_reflns_theta_min 1.764
_diffrn_source 'microfocus sealed X-ray tube'
_diffrn_source_type 'Incoatec I\ms'
_diffrn_standards_number 0
_exptl_absorpt_coefficient_mu 0.063
_exptl_absorpt_correction_T_max 0.7456
_exptl_absorpt_correction_T_min 0.6800
_exptl_absorpt_correction_type multi-scan
_exptl_absorpt_process_details
'SADABS-2016/2 (Bruker,2016/2) was used for absorption correction. wR2(int) was 0.0829 before and 0.0746 after correction. The Ratio of minimum to maximum transmission is 0.9120. The \l/2 correction factor is Not present.'
_exptl_crystal_colour colorless
_exptl_crystal_density_diffrn 1.115
_exptl_crystal_density_method 'not measured'
_exptl_crystal_description block
_exptl_crystal_F_000 928
_exptl_crystal_size_max 0.15
_exptl_crystal_size_mid 0.11
_exptl_crystal_size_min 0.08
_refine_diff_density_max 0.447
_refine_diff_density_min -0.452
_refine_diff_density_rms 0.065
_refine_ls_extinction_method none
_refine_ls_goodness_of_fit_ref 1.082
_refine_ls_hydrogen_treatment constr
_refine_ls_matrix_type full
_refine_ls_number_parameters 287
_refine_ls_number_reflns 5825
_refine_ls_number_restraints 0
_refine_ls_restrained_S_all 1.082
_refine_ls_R_factor_all 0.0876
_refine_ls_R_factor_gt 0.0555
_refine_ls_shift/su_max 0.000
_refine_ls_shift/su_mean 0.000
_refine_ls_structure_factor_coef Fsqd
_refine_ls_weighting_details 'w=1/[\s^2^(Fo^2^)+(0.0644P)^2^+1.3799P] where P=(Fo^2^+2Fc^2^)/3'
_refine_ls_weighting_scheme calc
_refine_ls_wR_factor_gt 0.1328
_refine_ls_wR_factor_ref 0.1637
_reflns_Friedel_coverage 0.000
_reflns_number_gt 4142
_reflns_number_total 5825
_reflns_threshold_expression 'I > 2\s(I)'
_cod_data_source_file c8dt03201g2.cif
_cod_data_source_block 3
_cod_depositor_comments 'Adding full bibliography for 7047497--7047501.cif.'
_cod_original_cell_volume 2533(4)
_cod_database_code 7047501
_shelx_shelxl_version_number 2016/4
_shelx_space_group_comment
;
The symmetry employed for this shelxl refinement is uniquely defined
by the following loop, which should always be used as a source of
symmetry information in preference to the above space-group names.
They are only intended as comments.
;
_shelx_estimated_absorpt_t_max 0.995
_shelx_estimated_absorpt_t_min 0.991
_olex2_refinement_description
;
1. Fixed Uiso
 At 1.2 times of:
  All C(H) groups, All N(H) groups
 At 1.5 times of:
  All C(H,H,H) groups
2.a Ternary CH refined with riding coordinates:
 C1I(H1I), C4I(H4I)
2.b Aromatic/amide H refined with riding coordinates:
 C3P(H3P), C4P(H4P), C5P(H5P), C13(H13), C15(H15), N1(H1), C24(H24), C26(H26)
2.c Fitted hexagon refined as free rotating group:
 C1P(C2P,C3P,C4P,C5P,C6P)
2.d Idealised Me refined as rotating group:
 C2I(H2IA,H2IB,H2IC), C3I(H3IA,H3IB,H3IC), C5I(H5IA,H5IB,H5IC), C6I(H6IA,H6IB,
 H6IC), C1(H1A,H1B,H1C), C2(H2A,H2B,H2C), C3(H3A,H3B,H3C), C4(H4A,H4B,H4C),
 C5(H5A,H5B,H5C), C6(H6A,H6B,H6C)
;
_olex2_submission_special_instructions 'No special instructions were received'

loop_
_space_group_symop_operation_xyz
'x, y, z'
'-x, y+1/2, -z+1/2'
'-x, -y, -z'
'x, -y-1/2, z-1/2'

loop_
_atom_site_label
_atom_site_type_symbol
_atom_site_fract_x
_atom_site_fract_y
_atom_site_fract_z
_atom_site_U_iso_or_equiv
_atom_site_adp_type
_atom_site_occupancy
_atom_site_site_symmetry_order
_atom_site_calc_flag
_atom_site_refinement_flags_posn
B1 B 0.3187(2) 0.34201(10) 0.23271(15) 0.0177(4) Uani 1 1 d .
C1I C 0.63273(19) 0.40761(9) 0.33168(13) 0.0193(4) Uani 1 1 d .
H1I H 0.536899 0.413241 0.289778 0.023 Uiso 1 1 calc R
C2I C 0.6061(2) 0.44018(10) 0.42858(14) 0.0257(4) Uani 1 1 d .
H2IA H 0.587262 0.484659 0.416956 0.039 Uiso 1 1 calc GR
H2IB H 0.697970 0.435094 0.471604 0.039 Uiso 1 1 calc GR
H2IC H 0.515907 0.421729 0.459507 0.039 Uiso 1 1 calc GR
C3I C 0.7672(2) 0.43843(10) 0.27900(15) 0.0266(4) Uani 1 1 d .
H3IA H 0.780939 0.417871 0.215951 0.040 Uiso 1 1 calc GR
H3IB H 0.862624 0.434450 0.319076 0.040 Uiso 1 1 calc GR
H3IC H 0.743904 0.482671 0.268295 0.040 Uiso 1 1 calc GR
C4I C 0.5427(2) 0.18320(9) 0.22498(14) 0.0235(4) Uani 1 1 d .
H4I H 0.434326 0.198129 0.211823 0.028 Uiso 1 1 calc R
C5I C 0.6228(3) 0.18163(13) 0.12707(17) 0.0426(6) Uani 1 1 d .
H5IA H 0.561961 0.155964 0.080813 0.064 Uiso 1 1 calc GR
H5IB H 0.726790 0.163801 0.136097 0.064 Uiso 1 1 calc GR
H5IC H 0.630902 0.224130 0.101432 0.064 Uiso 1 1 calc GR
C6I C 0.5313(3) 0.11842(10) 0.26868(19) 0.0378(5) Uani 1 1 d .
H6IA H 0.470222 0.091568 0.224280 0.057 Uiso 1 1 calc GR
H6IB H 0.480620 0.120917 0.331674 0.057 Uiso 1 1 calc GR
H6IC H 0.635558 0.100939 0.278304 0.057 Uiso 1 1 calc GR
C1P C 0.58128(10) 0.29362(5) 0.28602(7) 0.0163(4) Uani 1 1 d .
C2P C 0.66084(12) 0.33757(4) 0.34272(8) 0.0169(4) Uani 1 1 d G
C3P C 0.78093(11) 0.31891(5) 0.40596(8) 0.0189(4) Uani 1 1 d G
H3P H 0.835303 0.348951 0.444718 0.023 Uiso 1 1 calc R
C4P C 0.82148(11) 0.25629(5) 0.41251(8) 0.0220(4) Uani 1 1 d G
H4P H 0.903556 0.243539 0.455731 0.026 Uiso 1 1 calc R
C5P C 0.74192(12) 0.21234(4) 0.35580(9) 0.0218(4) Uani 1 1 d G
H5P H 0.769634 0.169544 0.360276 0.026 Uiso 1 1 calc R
C6P C 0.62183(12) 0.23100(4) 0.29256(8) 0.0189(4) Uani 1 1 d G
C1 C 0.2651(2) 0.23896(9) 0.38294(14) 0.0229(4) Uani 1 1 d .
H1A H 0.242014 0.232006 0.313324 0.034 Uiso 1 1 calc GR
H1B H 0.196896 0.212903 0.421798 0.034 Uiso 1 1 calc GR
H1C H 0.373497 0.227980 0.397930 0.034 Uiso 1 1 calc GR
C2 C 0.0971(2) 0.39086(11) 0.63185(14) 0.0298(5) Uani 1 1 d .
H2A H 0.069786 0.434987 0.638401 0.045 Uiso 1 1 calc GR
H2B H 0.179809 0.380356 0.679598 0.045 Uiso 1 1 calc GR
H2C H 0.005778 0.365067 0.643636 0.045 Uiso 1 1 calc GR
C3 C 0.2294(2) 0.47053(9) 0.30187(15) 0.0262(4) Uani 1 1 d .
H3A H 0.334930 0.473004 0.277555 0.039 Uiso 1 1 calc GR
H3B H 0.205771 0.508785 0.337647 0.039 Uiso 1 1 calc GR
H3C H 0.155487 0.465759 0.246687 0.039 Uiso 1 1 calc GR
C4 C 0.4699(2) 0.42067(13) 0.07283(17) 0.0412(6) Uani 1 1 d .
H4A H 0.493176 0.448540 0.018477 0.062 Uiso 1 1 calc GR
H4B H 0.535155 0.383356 0.069585 0.062 Uiso 1 1 calc GR
H4C H 0.490992 0.442282 0.134836 0.062 Uiso 1 1 calc GR
C5 C -0.0317(2) 0.44184(10) -0.11112(14) 0.0274(4) Uani 1 1 d .
H5A H 0.012415 0.482581 -0.126966 0.041 Uiso 1 1 calc GR
H5B H -0.140459 0.447001 -0.093906 0.041 Uiso 1 1 calc GR
H5C H -0.025578 0.414204 -0.167848 0.041 Uiso 1 1 calc GR
C6 C -0.0104(2) 0.30498(9) 0.18568(14) 0.0223(4) Uani 1 1 d .
H6A H -0.118417 0.300040 0.162880 0.034 Uiso 1 1 calc GR
H6B H -0.007657 0.321482 0.252420 0.034 Uiso 1 1 calc GR
H6C H 0.041835 0.264412 0.184816 0.034 Uiso 1 1 calc GR
C12 C 0.21703(18) 0.41543(8) 0.36892(13) 0.0182(4) Uani 1 1 d .
C13 C 0.16505(19) 0.42608(9) 0.46274(14) 0.0210(4) Uani 1 1 d .
H13 H 0.137361 0.467281 0.480798 0.025 Uiso 1 1 calc R
C14 C 0.15241(19) 0.37885(9) 0.53032(13) 0.0212(4) Uani 1 1 d .
C15 C 0.18957(19) 0.31908(9) 0.50108(13) 0.0198(4) Uani 1 1 d .
H15 H 0.181147 0.285770 0.546327 0.024 Uiso 1 1 calc R
C16 C 0.23909(18) 0.30628(8) 0.40704(13) 0.0179(4) Uani 1 1 d .
N1 N 0.45971(16) 0.31154(7) 0.21925(11) 0.0176(3) Uani 1 1 d .
H1 H 0.476499 0.301569 0.158146 0.021 Uiso 1 1 calc R
C23 C 0.3011(2) 0.40192(9) 0.06602(14) 0.0226(4) Uani 1 1 d .
C24 C 0.2146(2) 0.42612(9) -0.01258(13) 0.0218(4) Uani 1 1 d .
H24 H 0.264751 0.451919 -0.058351 0.026 Uiso 1 1 calc R
C25 C 0.0578(2) 0.41384(9) -0.02628(13) 0.0212(4) Uani 1 1 d .
C26 C -0.01137(19) 0.37485(9) 0.04017(13) 0.0196(4) Uani 1 1 d .
H26 H -0.118274 0.365075 0.031355 0.023 Uiso 1 1 calc R
C27 C 0.07113(19) 0.34952(8) 0.11955(13) 0.0176(4) Uani 1 1 d .
C0AA C 0.25742(18) 0.35469(8) 0.33919(13) 0.0172(4) Uani 1 1 d .
C1AA C 0.22894(19) 0.36451(9) 0.13595(13) 0.0187(4) Uani 1 1 d .

loop_
_atom_site_aniso_label
_atom_site_aniso_U_11
_atom_site_aniso_U_22
_atom_site_aniso_U_33
_atom_site_aniso_U_23
_atom_site_aniso_U_13
_atom_site_aniso_U_12
B1 0.0165(8) 0.0175(10) 0.0190(10) 0.0035(8) -0.0009(7) -0.0051(7)
C1I 0.0175(8) 0.0193(10) 0.0211(9) 0.0007(8) -0.0007(7) -0.0003(7)
C2I 0.0282(9) 0.0239(11) 0.0249(10) -0.0025(8) -0.0007(8) 0.0015(8)
C3I 0.0237(9) 0.0249(11) 0.0315(11) 0.0048(9) 0.0030(8) -0.0021(7)
C4I 0.0205(8) 0.0231(10) 0.0268(10) -0.0060(8) 0.0009(7) 0.0009(7)
C5I 0.0353(11) 0.0584(17) 0.0346(13) -0.0248(12) 0.0094(10) -0.0066(10)
C6I 0.0356(11) 0.0206(11) 0.0565(15) -0.0077(11) -0.0091(10) 0.0004(9)
C1P 0.0143(7) 0.0198(9) 0.0148(8) 0.0027(7) 0.0019(6) 0.0010(6)
C2P 0.0158(7) 0.0209(10) 0.0143(8) 0.0008(7) 0.0040(6) -0.0012(7)
C3P 0.0177(8) 0.0223(10) 0.0167(9) -0.0004(7) 0.0018(7) -0.0015(7)
C4P 0.0180(8) 0.0281(11) 0.0199(9) 0.0032(8) -0.0006(7) 0.0021(7)
C5P 0.0201(8) 0.0212(10) 0.0243(10) 0.0035(8) 0.0030(7) 0.0037(7)
C6P 0.0175(8) 0.0209(10) 0.0185(9) -0.0021(7) 0.0040(7) -0.0003(7)
C1 0.0266(9) 0.0198(10) 0.0226(10) 0.0033(8) 0.0073(7) 0.0004(7)
C2 0.0298(10) 0.0361(13) 0.0238(10) -0.0076(9) 0.0043(8) -0.0032(9)
C3 0.0260(9) 0.0199(10) 0.0329(11) 0.0038(9) 0.0016(8) 0.0033(7)
C4 0.0257(10) 0.0592(16) 0.0384(13) 0.0285(12) -0.0049(9) -0.0142(10)
C5 0.0325(10) 0.0280(11) 0.0213(10) 0.0022(8) -0.0070(8) 0.0000(8)
C6 0.0174(8) 0.0303(11) 0.0194(9) 0.0011(8) 0.0020(7) -0.0029(7)
C12 0.0136(7) 0.0181(10) 0.0228(9) 0.0003(7) -0.0018(6) -0.0006(6)
C13 0.0166(7) 0.0198(10) 0.0266(10) -0.0052(8) -0.0012(7) 0.0008(7)
C14 0.0157(7) 0.0287(11) 0.0192(9) -0.0034(8) -0.0007(7) -0.0025(7)
C15 0.0181(8) 0.0239(10) 0.0174(9) 0.0027(8) 0.0009(7) -0.0014(7)
C16 0.0145(7) 0.0208(10) 0.0185(9) 0.0018(7) 0.0003(6) -0.0005(6)
N1 0.0183(7) 0.0218(8) 0.0127(7) -0.0003(6) -0.0007(5) -0.0013(6)
C23 0.0223(8) 0.0239(10) 0.0216(9) 0.0040(8) -0.0007(7) -0.0019(7)
C24 0.0278(9) 0.0196(10) 0.0181(9) 0.0033(8) 0.0009(7) -0.0023(7)
C25 0.0269(9) 0.0209(10) 0.0154(9) -0.0031(7) -0.0033(7) 0.0035(7)
C26 0.0185(8) 0.0221(10) 0.0181(9) -0.0041(8) -0.0009(7) 0.0007(7)
C27 0.0195(8) 0.0175(9) 0.0158(9) -0.0030(7) 0.0014(6) 0.0020(6)
C0AA 0.0123(7) 0.0211(9) 0.0180(9) 0.0013(7) -0.0017(6) 0.0001(6)
C1AA 0.0187(8) 0.0214(10) 0.0161(9) 0.0017(7) 0.0005(7) 0.0007(7)

loop_
_atom_type_symbol
_atom_type_description
_atom_type_scat_dispersion_real
_atom_type_scat_dispersion_imag
_atom_type_scat_source
C C 0.0033 0.0016 'International Tables Vol C Tables 4.2.6.8 and 6.1.1.4'
H H 0.0000 0.0000 'International Tables Vol C Tables 4.2.6.8 and 6.1.1.4'
B B 0.0013 0.0007 'International Tables Vol C Tables 4.2.6.8 and 6.1.1.4'
N N 0.0061 0.0033 'International Tables Vol C Tables 4.2.6.8 and 6.1.1.4'

loop_
_geom_angle_atom_site_label_1
_geom_angle_atom_site_label_2
_geom_angle_atom_site_label_3
_geom_angle
N1 B1 C0AA 120.98(16)
N1 B1 C1AA 115.87(16)
C0AA B1 C1AA 123.12(16)
C2I C1I H1I 107.6
C2I C1I C3I 110.35(16)
C2I C1I C2P 113.07(15)
C3I C1I H1I 107.6
C2P C1I H1I 107.6
C2P C1I C3I 110.51(14)
C1I C2I H2IA 109.5
C1I C2I H2IB 109.5
C1I C2I H2IC 109.5
H2IA C2I H2IB 109.5
H2IA C2I H2IC 109.5
H2IB C2I H2IC 109.5
C1I C3I H3IA 109.5
C1I C3I H3IB 109.5
C1I C3I H3IC 109.5
H3IA C3I H3IB 109.5
H3IA C3I H3IC 109.5
H3IB C3I H3IC 109.5
C5I C4I H4I 107.0
C5I C4I C6P 109.98(16)
C6I C4I H4I 107.0
C6I C4I C5I 111.28(18)
C6I C4I C6P 114.10(17)
C6P C4I H4I 107.0
C4I C5I H5IA 109.5
C4I C5I H5IB 109.5
C4I C5I H5IC 109.5
H5IA C5I H5IB 109.5
H5IA C5I H5IC 109.5
H5IB C5I H5IC 109.5
C4I C6I H6IA 109.5
C4I C6I H6IB 109.5
C4I C6I H6IC 109.5
H6IA C6I H6IB 109.5
H6IA C6I H6IC 109.5
H6IB C6I H6IC 109.5
C2P C1P C6P 120.0
C2P C1P N1 121.22(10)
C6P C1P N1 118.77(9)
C1P C2P C1I 122.47(10)
C1P C2P C3P 120.0
C3P C2P C1I 117.25(9)
C2P C3P H3P 120.0
C4P C3P C2P 120.0
C4P C3P H3P 120.0
C3P C4P H4P 120.0
C3P C4P C5P 120.0
C5P C4P H4P 120.0
C4P C5P H5P 120.0
C6P C5P C4P 120.0
C6P C5P H5P 120.0
C1P C6P C4I 120.13(11)
C5P C6P C4I 119.72(11)
C5P C6P C1P 120.0
H1A C1 H1B 109.5
H1A C1 H1C 109.5
H1B C1 H1C 109.5
C16 C1 H1A 109.5
C16 C1 H1B 109.5
C16 C1 H1C 109.5
H2A C2 H2B 109.5
H2A C2 H2C 109.5
H2B C2 H2C 109.5
C14 C2 H2A 109.5
C14 C2 H2B 109.5
C14 C2 H2C 109.5
H3A C3 H3B 109.5
H3A C3 H3C 109.5
H3B C3 H3C 109.5
C12 C3 H3A 109.5
C12 C3 H3B 109.5
C12 C3 H3C 109.5
H4A C4 H4B 109.5
H4A C4 H4C 109.5
H4B C4 H4C 109.5
C23 C4 H4A 109.5
C23 C4 H4B 109.5
C23 C4 H4C 109.5
H5A C5 H5B 109.5
H5A C5 H5C 109.5
H5B C5 H5C 109.5
C25 C5 H5A 109.5
C25 C5 H5B 109.5
C25 C5 H5C 109.5
H6A C6 H6B 109.5
H6A C6 H6C 109.5
H6B C6 H6C 109.5
C27 C6 H6A 109.5
C27 C6 H6B 109.5
C27 C6 H6C 109.5
C13 C12 C3 117.76(17)
C13 C12 C0AA 120.43(17)
C0AA C12 C3 121.81(18)
C12 C13 H13 118.9
C14 C13 C12 122.22(18)
C14 C13 H13 118.9
C13 C14 C2 121.87(19)
C13 C14 C15 117.58(18)
C15 C14 C2 120.55(18)
C14 C15 H15 119.0
C14 C15 C16 121.94(17)
C16 C15 H15 119.0
C15 C16 C1 116.38(16)
C15 C16 C0AA 120.54(18)
C0AA C16 C1 123.04(17)
B1 N1 C1P 131.98(15)
B1 N1 H1 114.0
C1P N1 H1 114.0
C24 C23 C4 116.27(17)
C24 C23 C1AA 120.04(17)
C1AA C23 C4 123.63(17)
C23 C24 H24 118.9
C25 C24 C23 122.22(17)
C25 C24 H24 118.9
C24 C25 C5 120.47(17)
C26 C25 C5 121.90(17)
C26 C25 C24 117.63(17)
C25 C26 H26 119.0
C25 C26 C27 121.92(17)
C27 C26 H26 119.0
C26 C27 C6 118.72(16)
C26 C27 C1AA 120.30(17)
C1AA C27 C6 120.96(16)
C12 C0AA B1 120.94(16)
C16 C0AA B1 121.83(17)
C16 C0AA C12 117.23(17)
C23 C1AA B1 121.71(16)
C23 C1AA C27 117.72(16)
C27 C1AA B1 120.52(16)

loop_
_geom_bond_atom_site_label_1
_geom_bond_atom_site_label_2
_geom_bond_distance
B1 N1 1.398(3)
B1 C0AA 1.589(3)
B1 C1AA 1.591(3)
C1I H1I 1.0000
C1I C2I 1.523(3)
C1I C3I 1.533(3)
C1I C2P 1.528(2)
C2I H2IA 0.9800
C2I H2IB 0.9800
C2I H2IC 0.9800
C3I H3IA 0.9800
C3I H3IB 0.9800
C3I H3IC 0.9800
C4I H4I 1.0000
C4I C5I 1.527(3)
C4I C6I 1.517(3)
C4I C6P 1.529(2)
C5I H5IA 0.9800
C5I H5IB 0.9800
C5I H5IC 0.9800
C6I H6IA 0.9800
C6I H6IB 0.9800
C6I H6IC 0.9800
C1P C2P 1.3900
C1P C6P 1.3900
C1P N1 1.4243(18)
C2P C3P 1.3900
C3P H3P 0.9500
C3P C4P 1.3900
C4P H4P 0.9500
C4P C5P 1.3900
C5P H5P 0.9500
C5P C6P 1.3900
C1 H1A 0.9800
C1 H1B 0.9800
C1 H1C 0.9800
C1 C16 1.499(3)
C2 H2A 0.9800
C2 H2B 0.9800
C2 H2C 0.9800
C2 C14 1.506(3)
C3 H3A 0.9800
C3 H3B 0.9800
C3 H3C 0.9800
C3 C12 1.502(3)
C4 H4A 0.9800
C4 H4B 0.9800
C4 H4C 0.9800
C4 C23 1.511(3)
C5 H5A 0.9800
C5 H5B 0.9800
C5 H5C 0.9800
C5 C25 1.502(3)
C6 H6A 0.9800
C6 H6B 0.9800
C6 H6C 0.9800
C6 C27 1.505(3)
C12 C13 1.392(3)
C12 C0AA 1.412(3)
C13 H13 0.9500
C13 C14 1.379(3)
C14 C15 1.383(3)
C15 H15 0.9500
C15 C16 1.396(3)
C16 C0AA 1.406(3)
N1 H1 0.8800
C23 C24 1.393(3)
C23 C1AA 1.408(3)
C24 H24 0.9500
C24 C25 1.385(3)
C25 C26 1.384(3)
C26 H26 0.9500
C26 C27 1.393(3)
C27 C1AA 1.410(3)
